data_4304849
loop_
_publ_author_name
'Jari Konu'
'Heikki M. Tuononen'
'Tristram Chivers'
'Andrea M. Corrente'
'Ren\'e T. Boer\'e'
'Tracey L. Roemmele'

_publ_contact_author 'Professor Tristram Chivers'
_publ_contact_author_email chivers@ucalgary.ca
_publ_section_title
;
In Search of the [PhB(\m-NtBu)2]2As. Radical: Experimental and
Computational Investigations of the Redox Chemistry of Group 15
Bis-boraamidinates
;
_journal_name_full 'Inorganic Chemistry'
_journal_page_first 3823
_journal_page_last 3831
_journal_paper_doi 10.1021/ic702435e
_journal_volume 47
_journal_year 2008
_chemical_formula_moiety 'C28 H46 As B2 Cl N4'
_chemical_formula_sum 'C28 H46 As B2 Cl N4'
_chemical_formula_weight 570.68
_chemical_name_systematic
;
 ?
;
_space_group_IT_number 14
_symmetry_cell_setting monoclinic
_symmetry_space_group_name_Hall '-P 2yn'
_symmetry_space_group_name_H-M 'P 1 21/n 1'
_atom_sites_solution_hydrogens geom
_atom_sites_solution_primary direct
_atom_sites_solution_secondary difmap
_audit_creation_method SHELXL-97
_cell_angle_alpha 90.00
_cell_angle_beta 100.83(3)
_cell_angle_gamma 90.00
_cell_formula_units_Z 4
_cell_length_a 10.700(2)
_cell_length_b 16.593(3)
_cell_length_c 17.521(4)
_cell_measurement_reflns_used 8669
_cell_measurement_temperature 173(2)
_cell_measurement_theta_max 25.03
_cell_measurement_theta_min 3.47
_cell_volume 3055.4(11)
_computing_cell_refinement 'HKL Scalepack (Otwinowski & Minor 1997)'
_computing_data_collection 'Collect (Nonius BV, 1997-2000)'
_computing_data_reduction DENZO-SMN
_computing_molecular_graphics 'DIAMOND (Brandenburg & Berndt, 1999)'
_computing_publication_material 'WinGX v1.70-01 (L. J. Farrugia)'
_computing_structure_refinement 'SHELXL-97 (Sheldrick, 1997)'
_computing_structure_solution 'SHELXS-97 (Sheldrick, 1997)'
_diffrn_ambient_temperature 173(2)
_diffrn_measured_fraction_theta_full 0.990
_diffrn_measured_fraction_theta_max 0.990
_diffrn_measurement_device_type 'KappaCCD (Nonius, FR540C)'
_diffrn_measurement_method 'phi\omega scans'
_diffrn_radiation_monochromator 'horizonally mounted graphite crystal'
_diffrn_radiation_source 'Enraf Nonius FR590D, fine-focus sealed tube'
_diffrn_radiation_type MoK\a
_diffrn_radiation_wavelength 0.71073
_diffrn_reflns_av_R_equivalents 0.0352
_diffrn_reflns_av_sigmaI/netI 0.0599
_diffrn_reflns_limit_h_max 12
_diffrn_reflns_limit_h_min -12
_diffrn_reflns_limit_k_max 16
_diffrn_reflns_limit_k_min -19
_diffrn_reflns_limit_l_max 20
_diffrn_reflns_limit_l_min -20
_diffrn_reflns_number 8669
_diffrn_reflns_theta_full 25.03
_diffrn_reflns_theta_max 25.03
_diffrn_reflns_theta_min 3.47
_diffrn_standards_number 0
_exptl_absorpt_coefficient_mu 1.223
_exptl_absorpt_correction_T_max 0.9760
_exptl_absorpt_correction_T_min 0.7579
_exptl_absorpt_correction_type integration
_exptl_absorpt_process_details 'SADABS (SHELXTL-NT v5.1, Bruker)'
_exptl_crystal_colour colorless
_exptl_crystal_density_diffrn 1.241
_exptl_crystal_density_method 'not measured'
_exptl_crystal_description plate
_exptl_crystal_F_000 1208
_exptl_crystal_size_max 0.24
_exptl_crystal_size_mid 0.20
_exptl_crystal_size_min 0.02
_refine_diff_density_max 0.427
_refine_diff_density_min -0.575
_refine_diff_density_rms 0.069
_refine_ls_extinction_method none
_refine_ls_goodness_of_fit_ref 1.048
_refine_ls_hydrogen_treatment constr
_refine_ls_matrix_type full
_refine_ls_number_parameters 325
_refine_ls_number_reflns 5343
_refine_ls_number_restraints 0
_refine_ls_restrained_S_all 1.048
_refine_ls_R_factor_all 0.0739
_refine_ls_R_factor_gt 0.0435
_refine_ls_shift/su_max 0.001
_refine_ls_shift/su_mean 0.000
_refine_ls_structure_factor_coef Fsqd
_refine_ls_weighting_details 'calc w=1/[\s^2^(Fo^2^)+(0.0294P)^2^+4.0570P] where P=(Fo^2^+2Fc^2^)/3'
_refine_ls_weighting_scheme calc
_refine_ls_wR_factor_gt 0.0895
_refine_ls_wR_factor_ref 0.1014
_reflns_number_gt 3999
_reflns_number_total 5343
_reflns_threshold_expression >2sigma(I)
_cod_data_source_file ic702435e-file002_3.cif
_cod_data_source_block compound_3
_cod_original_cell_volume 3055.4(10)
_cod_original_sg_symbol_H-M 'P 21/n'
_cod_database_code 4304849

loop_
_symmetry_equiv_pos_as_xyz
'x, y, z'
'-x+1/2, y+1/2, -z+1/2'
'-x, -y, -z'
'x-1/2, -y-1/2, z-1/2'

loop_
_atom_site_label
_atom_site_type_symbol
_atom_site_fract_x
_atom_site_fract_y
_atom_site_fract_z
_atom_site_U_iso_or_equiv
_atom_site_adp_type
_atom_site_occupancy
_atom_site_symmetry_multiplicity
_atom_site_calc_flag
_atom_site_refinement_flags
_atom_site_disorder_assembly
_atom_site_disorder_group
As1 As 0.97064(3) 0.077275(18) 0.764049(19) 0.02366(11) Uani 1 1 d . . .
Cl1 Cl 0.76810(10) -0.06132(5) 0.62998(6) 0.0476(3) Uani 1 1 d . . .
N1 N 1.0551(3) 0.15343(15) 0.82933(16) 0.0273(6) Uani 1 1 d . . .
N2 N 1.1327(3) 0.03760(16) 0.79128(16) 0.0281(6) Uani 1 1 d . . .
N3 N 0.8890(3) 0.09168(16) 0.66838(16) 0.0286(6) Uani 1 1 d . . .
N4 N 0.8256(3) 0.03038(16) 0.77175(16) 0.0285(7) Uani 1 1 d . . .
B1 B 1.1723(4) 0.1087(2) 0.8374(2) 0.0264(9) Uani 1 1 d . . .
B2 B 0.7710(4) 0.0425(2) 0.6829(2) 0.0306(9) Uani 1 1 d . . .
C10 C 1.0126(3) 0.22363(19) 0.8713(2) 0.0318(8) Uani 1 1 d . . .
C11 C 1.0491(4) 0.2080(3) 0.9587(2) 0.0484(11) Uani 1 1 d . . .
H11A H 1.0068 0.1588 0.9718 0.073 Uiso 1 1 calc R . .
H11B H 1.0224 0.2537 0.9871 0.073 Uiso 1 1 calc R . .
H11C H 1.1415 0.2013 0.9731 0.073 Uiso 1 1 calc R . .
C12 C 1.0782(4) 0.2996(2) 0.8492(3) 0.0524(11) Uani 1 1 d . . .
H12A H 1.0542 0.3087 0.7931 0.079 Uiso 1 1 calc R . .
H12B H 1.1706 0.2930 0.8634 0.079 Uiso 1 1 calc R . .
H12C H 1.0518 0.3460 0.8770 0.079 Uiso 1 1 calc R . .
C13 C 0.8693(3) 0.2338(2) 0.8475(2) 0.0400(9) Uani 1 1 d . . .
H13A H 0.8266 0.1854 0.8618 0.060 Uiso 1 1 calc R . .
H13B H 0.8470 0.2419 0.7912 0.060 Uiso 1 1 calc R . .
H13C H 0.8420 0.2807 0.8742 0.060 Uiso 1 1 calc R . .
C20 C 1.2016(3) -0.0301(2) 0.7610(2) 0.0338(9) Uani 1 1 d . . .
C21 C 1.2453(4) -0.0892(2) 0.8271(2) 0.0543(12) Uani 1 1 d . . .
H21A H 1.3045 -0.0620 0.8687 0.082 Uiso 1 1 calc R . .
H21B H 1.2882 -0.1349 0.8078 0.082 Uiso 1 1 calc R . .
H21C H 1.1715 -0.1085 0.8474 0.082 Uiso 1 1 calc R . .
C22 C 1.3146(4) 0.0038(3) 0.7297(3) 0.0549(12) Uani 1 1 d . . .
H22A H 1.2839 0.0417 0.6874 0.082 Uiso 1 1 calc R . .
H22B H 1.3605 -0.0404 0.7101 0.082 Uiso 1 1 calc R . .
H22C H 1.3719 0.0319 0.7714 0.082 Uiso 1 1 calc R . .
C23 C 1.1107(4) -0.0728(2) 0.6961(2) 0.0418(9) Uani 1 1 d . . .
H23A H 1.0829 -0.0350 0.6533 0.063 Uiso 1 1 calc R . .
H23B H 1.0366 -0.0923 0.7160 0.063 Uiso 1 1 calc R . .
H23C H 1.1544 -0.1185 0.6773 0.063 Uiso 1 1 calc R . .
C30 C 0.9170(3) 0.1438(2) 0.6051(2) 0.0354(9) Uani 1 1 d . . .
C31 C 0.8511(5) 0.2242(3) 0.6065(3) 0.0699(15) Uani 1 1 d . . .
H31A H 0.7592 0.2156 0.6012 0.105 Uiso 1 1 calc R . .
H31B H 0.8677 0.2576 0.5634 0.105 Uiso 1 1 calc R . .
H31C H 0.8835 0.2515 0.6559 0.105 Uiso 1 1 calc R . .
C32 C 0.8631(6) 0.1022(3) 0.5280(3) 0.0772(16) Uani 1 1 d . . .
H32A H 0.9048 0.0499 0.5259 0.116 Uiso 1 1 calc R . .
H32B H 0.8787 0.1360 0.4848 0.116 Uiso 1 1 calc R . .
H32C H 0.7714 0.0942 0.5238 0.116 Uiso 1 1 calc R . .
C33 C 1.0576(4) 0.1546(3) 0.6132(3) 0.0727(16) Uani 1 1 d . . .
H33A H 1.0982 0.1018 0.6116 0.109 Uiso 1 1 calc R . .
H33B H 1.0913 0.1809 0.6629 0.109 Uiso 1 1 calc R . .
H33C H 1.0756 0.1881 0.5705 0.109 Uiso 1 1 calc R . .
C40 C 0.7970(3) -0.0262(2) 0.8315(2) 0.0346(9) Uani 1 1 d . . .
C41 C 0.6528(4) -0.0335(3) 0.8206(3) 0.0501(11) Uani 1 1 d . . .
H41A H 0.6192 -0.0557 0.7690 0.075 Uiso 1 1 calc R . .
H41B H 0.6158 0.0198 0.8254 0.075 Uiso 1 1 calc R . .
H41C H 0.6307 -0.0695 0.8604 0.075 Uiso 1 1 calc R . .
C42 C 0.8556(4) -0.1092(2) 0.8252(3) 0.0508(11) Uani 1 1 d . . .
H42A H 0.8221 -0.1322 0.7739 0.076 Uiso 1 1 calc R . .
H42B H 0.8341 -0.1447 0.8656 0.076 Uiso 1 1 calc R . .
H42C H 0.9483 -0.1041 0.8320 0.076 Uiso 1 1 calc R . .
C43 C 0.8504(4) 0.0082(3) 0.9118(2) 0.0495(11) Uani 1 1 d . . .
H43A H 0.8137 0.0617 0.9167 0.074 Uiso 1 1 calc R . .
H43B H 0.9431 0.0128 0.9184 0.074 Uiso 1 1 calc R . .
H43C H 0.8286 -0.0276 0.9518 0.074 Uiso 1 1 calc R . .
C100 C 1.3080(3) 0.1319(2) 0.8812(2) 0.0299(8) Uani 1 1 d . . .
C101 C 1.3690(3) 0.0911(2) 0.9479(2) 0.0380(9) Uani 1 1 d . . .
H101 H 1.3261 0.0485 0.9685 0.046 Uiso 1 1 calc R . .
C102 C 1.4905(4) 0.1119(3) 0.9840(2) 0.0461(10) Uani 1 1 d . . .
H102 H 1.5299 0.0837 1.0294 0.055 Uiso 1 1 calc R . .
C103 C 1.5556(4) 0.1727(3) 0.9555(3) 0.0519(12) Uani 1 1 d . . .
H103 H 1.6394 0.1862 0.9807 0.062 Uiso 1 1 calc R . .
C104 C 1.4985(4) 0.2140(3) 0.8900(3) 0.0501(11) Uani 1 1 d . . .
H104 H 1.5428 0.2562 0.8699 0.060 Uiso 1 1 calc R . .
C105 C 1.3759(4) 0.1936(2) 0.8535(2) 0.0415(9) Uani 1 1 d . . .
H105 H 1.3372 0.2225 0.8084 0.050 Uiso 1 1 calc R . .
C200 C 0.6353(3) 0.0849(2) 0.6590(2) 0.0330(8) Uani 1 1 d . . .
C201 C 0.5445(4) 0.0635(2) 0.5932(2) 0.0436(10) Uani 1 1 d . . .
H201 H 0.5600 0.0180 0.5634 0.052 Uiso 1 1 calc R . .
C202 C 0.4327(4) 0.1072(3) 0.5704(3) 0.0521(11) Uani 1 1 d . . .
H202 H 0.3729 0.0908 0.5260 0.063 Uiso 1 1 calc R . .
C203 C 0.4079(4) 0.1737(3) 0.6115(3) 0.0480(11) Uani 1 1 d . . .
H203 H 0.3325 0.2041 0.5952 0.058 Uiso 1 1 calc R . .
C204 C 0.4943(4) 0.1957(2) 0.6770(3) 0.0451(10) Uani 1 1 d . . .
H204 H 0.4783 0.2411 0.7068 0.054 Uiso 1 1 calc R . .
C205 C 0.6063(4) 0.1503(2) 0.6993(2) 0.0424(10) Uani 1 1 d . . .
H205 H 0.6645 0.1660 0.7447 0.051 Uiso 1 1 calc R . .

loop_
_atom_site_aniso_label
_atom_site_aniso_U_11
_atom_site_aniso_U_22
_atom_site_aniso_U_33
_atom_site_aniso_U_23
_atom_site_aniso_U_13
_atom_site_aniso_U_12
As1 0.02032(18) 0.02131(17) 0.02772(19) 0.00106(14) 0.00031(13) -0.00014(15)
Cl1 0.0478(6) 0.0358(5) 0.0511(6) -0.0087(4) -0.0118(5) 0.0000(4)
N1 0.0220(15) 0.0245(14) 0.0335(17) -0.0037(12) 0.0006(12) -0.0021(12)
N2 0.0214(15) 0.0261(14) 0.0353(17) 0.0000(12) 0.0014(13) 0.0008(12)
N3 0.0233(15) 0.0314(15) 0.0295(16) 0.0014(12) 0.0006(12) 0.0012(12)
N4 0.0213(15) 0.0281(15) 0.0338(17) 0.0035(12) -0.0009(12) -0.0070(12)
B1 0.025(2) 0.0261(18) 0.028(2) 0.0040(16) 0.0033(17) -0.0014(16)
B2 0.029(2) 0.0286(19) 0.032(2) -0.0017(17) 0.0013(18) -0.0044(17)
C10 0.029(2) 0.0241(17) 0.041(2) -0.0070(15) 0.0034(16) 0.0017(15)
C11 0.047(3) 0.054(2) 0.042(2) -0.0149(19) 0.002(2) 0.009(2)
C12 0.049(3) 0.0264(19) 0.084(3) -0.007(2) 0.017(2) -0.0065(18)
C13 0.029(2) 0.0316(19) 0.057(3) -0.0094(18) 0.0038(18) 0.0039(17)
C20 0.027(2) 0.0288(18) 0.043(2) -0.0031(16) -0.0002(16) 0.0084(16)
C21 0.062(3) 0.038(2) 0.055(3) -0.0010(19) -0.011(2) 0.023(2)
C22 0.037(2) 0.045(2) 0.087(4) -0.015(2) 0.023(2) 0.003(2)
C23 0.043(2) 0.037(2) 0.044(2) -0.0094(18) 0.0035(18) 0.0089(19)
C30 0.034(2) 0.042(2) 0.031(2) 0.0103(16) 0.0074(16) 0.0063(17)
C31 0.080(4) 0.054(3) 0.083(4) 0.035(3) 0.034(3) 0.019(3)
C32 0.107(4) 0.091(4) 0.035(3) 0.004(2) 0.017(3) -0.019(3)
C33 0.042(3) 0.101(4) 0.075(4) 0.051(3) 0.012(2) 0.002(3)
C40 0.030(2) 0.0334(19) 0.040(2) 0.0120(16) 0.0055(17) -0.0082(16)
C41 0.032(2) 0.057(3) 0.061(3) 0.014(2) 0.008(2) -0.012(2)
C42 0.051(3) 0.036(2) 0.066(3) 0.016(2) 0.013(2) -0.002(2)
C43 0.055(3) 0.053(2) 0.038(2) 0.0136(19) 0.004(2) -0.013(2)
C100 0.0221(18) 0.0314(18) 0.036(2) -0.0039(15) 0.0041(15) 0.0014(15)
C101 0.031(2) 0.041(2) 0.040(2) -0.0008(17) 0.0002(17) 0.0025(17)
C102 0.032(2) 0.059(3) 0.041(2) -0.0118(19) -0.0092(18) 0.014(2)
C103 0.023(2) 0.056(3) 0.072(3) -0.027(2) -0.002(2) 0.001(2)
C104 0.027(2) 0.052(2) 0.071(3) -0.009(2) 0.008(2) -0.009(2)
C105 0.031(2) 0.045(2) 0.047(2) 0.0012(18) 0.0035(18) -0.0020(18)
C200 0.0269(19) 0.040(2) 0.032(2) 0.0073(17) 0.0053(15) -0.0021(17)
C201 0.032(2) 0.054(2) 0.041(2) -0.0043(18) -0.0042(17) 0.0020(19)
C202 0.035(2) 0.071(3) 0.046(3) 0.002(2) -0.0047(19) 0.004(2)
C203 0.028(2) 0.061(3) 0.054(3) 0.016(2) 0.007(2) 0.004(2)
C204 0.034(2) 0.042(2) 0.059(3) 0.0066(19) 0.009(2) 0.0013(18)
C205 0.030(2) 0.041(2) 0.050(3) 0.0053(19) -0.0065(18) -0.0068(18)

loop_
_atom_type_symbol
_atom_type_description
_atom_type_scat_dispersion_real
_atom_type_scat_dispersion_imag
_atom_type_scat_source
C C 0.0033 0.0016 'International Tables Vol C Tables 4.2.6.8 and 6.1.1.4'
H H 0.0000 0.0000 'International Tables Vol C Tables 4.2.6.8 and 6.1.1.4'
B B 0.0013 0.0007 'International Tables Vol C Tables 4.2.6.8 and 6.1.1.4'
N N 0.0061 0.0033 'International Tables Vol C Tables 4.2.6.8 and 6.1.1.4'
Cl Cl 0.1484 0.1585 'International Tables Vol C Tables 4.2.6.8 and 6.1.1.4'
As As 0.0499 2.0058 'International Tables Vol C Tables 4.2.6.8 and 6.1.1.4'

loop_
_geom_angle_atom_site_label_1
_geom_angle_atom_site_label_2
_geom_angle_atom_site_label_3
_geom_angle
_geom_angle_site_symmetry_1
_geom_angle_site_symmetry_3
_geom_angle_publ_flag
N3 As1 N4 81.15(13) . . ?
N3 As1 N1 127.08(12) . . ?
N4 As1 N1 126.61(13) . . ?
N3 As1 N2 125.05(13) . . ?
N4 As1 N2 128.67(12) . . ?
N1 As1 N2 75.69(12) . . ?
N3 As1 B1 137.07(13) . . ?
N4 As1 B1 141.78(13) . . ?
N1 As1 B2 144.79(13) . . ?
N2 As1 B2 139.48(13) . . ?
B1 As1 B2 176.54(14) . . ?
B1 N1 C10 133.9(3) . . ?
B1 N1 As1 91.4(2) . . ?
C10 N1 As1 133.5(2) . . ?
B1 N2 C20 134.4(3) . . ?
B1 N2 As1 90.9(2) . . ?
C20 N2 As1 133.1(2) . . ?
C30 N3 B2 135.2(3) . . ?
C30 N3 As1 131.4(2) . . ?
B2 N3 As1 92.6(2) . . ?
C40 N4 B2 134.0(3) . . ?
C40 N4 As1 129.5(2) . . ?
B2 N4 As1 92.1(2) . . ?
N1 B1 N2 101.9(3) . . ?
N1 B1 C100 129.4(3) . . ?
N2 B1 C100 128.6(3) . . ?
N1 B1 As1 50.85(16) . . ?
N2 B1 As1 51.14(16) . . ?
C100 B1 As1 176.3(3) . . ?
N3 B2 N4 93.8(3) . . ?
N3 B2 C200 116.7(3) . . ?
N4 B2 C200 117.9(3) . . ?
N3 B2 Cl1 108.9(3) . . ?
N4 B2 Cl1 109.2(2) . . ?
C200 B2 Cl1 109.4(3) . . ?
N3 B2 As1 46.83(14) . . ?
N4 B2 As1 47.17(14) . . ?
C200 B2 As1 135.4(3) . . ?
Cl1 B2 As1 115.20(19) . . ?
N1 C10 C13 109.7(3) . . ?
N1 C10 C12 108.8(3) . . ?
C13 C10 C12 109.0(3) . . ?
N1 C10 C11 108.4(3) . . ?
C13 C10 C11 110.4(3) . . ?
C12 C10 C11 110.5(3) . . ?
C10 C11 H11A 109.5 . . ?
C10 C11 H11B 109.5 . . ?
H11A C11 H11B 109.5 . . ?
C10 C11 H11C 109.5 . . ?
H11A C11 H11C 109.5 . . ?
H11B C11 H11C 109.5 . . ?
C10 C12 H12A 109.5 . . ?
C10 C12 H12B 109.5 . . ?
H12A C12 H12B 109.5 . . ?
C10 C12 H12C 109.5 . . ?
H12A C12 H12C 109.5 . . ?
H12B C12 H12C 109.5 . . ?
C10 C13 H13A 109.5 . . ?
C10 C13 H13B 109.5 . . ?
H13A C13 H13B 109.5 . . ?
C10 C13 H13C 109.5 . . ?
H13A C13 H13C 109.5 . . ?
H13B C13 H13C 109.5 . . ?
N2 C20 C21 108.4(3) . . ?
N2 C20 C23 109.0(3) . . ?
C21 C20 C23 109.3(3) . . ?
N2 C20 C22 109.1(3) . . ?
C21 C20 C22 111.1(3) . . ?
C23 C20 C22 109.9(3) . . ?
C20 C21 H21A 109.5 . . ?
C20 C21 H21B 109.5 . . ?
H21A C21 H21B 109.5 . . ?
C20 C21 H21C 109.5 . . ?
H21A C21 H21C 109.5 . . ?
H21B C21 H21C 109.5 . . ?
C20 C22 H22A 109.5 . . ?
C20 C22 H22B 109.5 . . ?
H22A C22 H22B 109.5 . . ?
C20 C22 H22C 109.5 . . ?
H22A C22 H22C 109.5 . . ?
H22B C22 H22C 109.5 . . ?
C20 C23 H23A 109.5 . . ?
C20 C23 H23B 109.5 . . ?
H23A C23 H23B 109.5 . . ?
C20 C23 H23C 109.5 . . ?
H23A C23 H23C 109.5 . . ?
H23B C23 H23C 109.5 . . ?
N3 C30 C33 109.9(3) . . ?
N3 C30 C31 110.0(3) . . ?
C33 C30 C31 110.9(4) . . ?
N3 C30 C32 107.6(3) . . ?
C33 C30 C32 110.1(4) . . ?
C31 C30 C32 108.2(4) . . ?
C30 C31 H31A 109.5 . . ?
C30 C31 H31B 109.5 . . ?
H31A C31 H31B 109.5 . . ?
C30 C31 H31C 109.5 . . ?
H31A C31 H31C 109.5 . . ?
H31B C31 H31C 109.5 . . ?
C30 C32 H32A 109.5 . . ?
C30 C32 H32B 109.5 . . ?
H32A C32 H32B 109.5 . . ?
C30 C32 H32C 109.5 . . ?
H32A C32 H32C 109.5 . . ?
H32B C32 H32C 109.5 . . ?
C30 C33 H33A 109.5 . . ?
C30 C33 H33B 109.5 . . ?
H33A C33 H33B 109.5 . . ?
C30 C33 H33C 109.5 . . ?
H33A C33 H33C 109.5 . . ?
H33B C33 H33C 109.5 . . ?
N4 C40 C41 107.5(3) . . ?
N4 C40 C43 108.9(3) . . ?
C41 C40 C43 109.9(3) . . ?
N4 C40 C42 112.2(3) . . ?
C41 C40 C42 109.8(3) . . ?
C43 C40 C42 108.5(3) . . ?
C40 C41 H41A 109.5 . . ?
C40 C41 H41B 109.5 . . ?
H41A C41 H41B 109.5 . . ?
C40 C41 H41C 109.5 . . ?
H41A C41 H41C 109.5 . . ?
H41B C41 H41C 109.5 . . ?
C40 C42 H42A 109.5 . . ?
C40 C42 H42B 109.5 . . ?
H42A C42 H42B 109.5 . . ?
C40 C42 H42C 109.5 . . ?
H42A C42 H42C 109.5 . . ?
H42B C42 H42C 109.5 . . ?
C40 C43 H43A 109.5 . . ?
C40 C43 H43B 109.5 . . ?
H43A C43 H43B 109.5 . . ?
C40 C43 H43C 109.5 . . ?
H43A C43 H43C 109.5 . . ?
H43B C43 H43C 109.5 . . ?
C105 C100 C101 117.0(3) . . ?
C105 C100 B1 120.6(3) . . ?
C101 C100 B1 122.4(3) . . ?
C102 C101 C100 120.8(4) . . ?
C102 C101 H101 119.6 . . ?
C100 C101 H101 119.6 . . ?
C103 C102 C101 121.1(4) . . ?
C103 C102 H102 119.5 . . ?
C101 C102 H102 119.5 . . ?
C102 C103 C104 119.6(4) . . ?
C102 C103 H103 120.2 . . ?
C104 C103 H103 120.2 . . ?
C103 C104 C105 119.7(4) . . ?
C103 C104 H104 120.1 . . ?
C105 C104 H104 120.1 . . ?
C104 C105 C100 121.8(4) . . ?
C104 C105 H105 119.1 . . ?
C100 C105 H105 119.1 . . ?
C205 C200 C201 115.9(3) . . ?
C205 C200 B2 120.0(3) . . ?
C201 C200 B2 123.9(3) . . ?
C202 C201 C200 121.8(4) . . ?
C202 C201 H201 119.1 . . ?
C200 C201 H201 119.1 . . ?
C203 C202 C201 120.6(4) . . ?
C203 C202 H202 119.7 . . ?
C201 C202 H202 119.7 . . ?
C202 C203 C204 119.0(4) . . ?
C202 C203 H203 120.5 . . ?
C204 C203 H203 120.5 . . ?
C203 C204 C205 119.3(4) . . ?
C203 C204 H204 120.3 . . ?
C205 C204 H204 120.3 . . ?
C200 C205 C204 123.3(4) . . ?
C200 C205 H205 118.4 . . ?
C204 C205 H205 118.4 . . ?

loop_
_geom_bond_atom_site_label_1
_geom_bond_atom_site_label_2
_geom_bond_distance
_geom_bond_site_symmetry_2
_geom_bond_publ_flag
As1 N3 1.755(3) . ?
As1 N4 1.764(3) . ?
As1 N1 1.825(3) . ?
As1 N2 1.833(3) . ?
As1 B1 2.353(4) . ?
As1 B2 2.403(4) . ?
Cl1 B2 1.953(4) . ?
N1 B1 1.441(5) . ?
N1 C10 1.493(4) . ?
N2 B1 1.448(5) . ?
N2 C20 1.495(4) . ?
N3 C30 1.480(4) . ?
N3 B2 1.565(5) . ?
N4 C40 1.481(4) . ?
N4 B2 1.569(5) . ?
B1 C100 1.558(5) . ?
B2 C200 1.597(5) . ?
C10 C13 1.521(5) . ?
C10 C12 1.528(5) . ?
C10 C11 1.530(5) . ?
C11 H11A 0.9800 . ?
C11 H11B 0.9800 . ?
C11 H11C 0.9800 . ?
C12 H12A 0.9800 . ?
C12 H12B 0.9800 . ?
C12 H12C 0.9800 . ?
C13 H13A 0.9800 . ?
C13 H13B 0.9800 . ?
C13 H13C 0.9800 . ?
C20 C21 1.522(5) . ?
C20 C23 1.525(5) . ?
C20 C22 1.527(5) . ?
C21 H21A 0.9800 . ?
C21 H21B 0.9800 . ?
C21 H21C 0.9800 . ?
C22 H22A 0.9800 . ?
C22 H22B 0.9800 . ?
C22 H22C 0.9800 . ?
C23 H23A 0.9800 . ?
C23 H23B 0.9800 . ?
C23 H23C 0.9800 . ?
C30 C33 1.495(6) . ?
C30 C31 1.512(6) . ?
C30 C32 1.530(6) . ?
C31 H31A 0.9800 . ?
C31 H31B 0.9800 . ?
C31 H31C 0.9800 . ?
C32 H32A 0.9800 . ?
C32 H32B 0.9800 . ?
C32 H32C 0.9800 . ?
C33 H33A 0.9800 . ?
C33 H33B 0.9800 . ?
C33 H33C 0.9800 . ?
C40 C41 1.523(5) . ?
C40 C43 1.526(5) . ?
C40 C42 1.527(5) . ?
C41 H41A 0.9800 . ?
C41 H41B 0.9800 . ?
C41 H41C 0.9800 . ?
C42 H42A 0.9800 . ?
C42 H42B 0.9800 . ?
C42 H42C 0.9800 . ?
C43 H43A 0.9800 . ?
C43 H43B 0.9800 . ?
C43 H43C 0.9800 . ?
C100 C105 1.394(5) . ?
C100 C101 1.402(5) . ?
C101 C102 1.379(5) . ?
C101 H101 0.9500 . ?
C102 C103 1.372(6) . ?
C102 H102 0.9500 . ?
C103 C104 1.376(6) . ?
C103 H103 0.9500 . ?
C104 C105 1.389(5) . ?
C104 H104 0.9500 . ?
C105 H105 0.9500 . ?
C200 C205 1.361(5) . ?
C200 C201 1.406(5) . ?
C201 C202 1.392(5) . ?
C201 H201 0.9500 . ?
C202 C203 1.369(6) . ?
C202 H202 0.9500 . ?
C203 C204 1.382(6) . ?
C203 H203 0.9500 . ?
C204 C205 1.407(5) . ?
C204 H204 0.9500 . ?
C205 H205 0.9500 . ?

loop_
_geom_torsion_atom_site_label_1
_geom_torsion_atom_site_label_2
_geom_torsion_atom_site_label_3
_geom_torsion_atom_site_label_4
_geom_torsion
_geom_torsion_site_symmetry_1
_geom_torsion_site_symmetry_2
_geom_torsion_site_symmetry_3
_geom_torsion_site_symmetry_4
_geom_torsion_publ_flag
N3 As1 N1 B1 -121.5(2) . . . . ?
N4 As1 N1 B1 129.7(2) . . . . ?
N2 As1 N1 B1 1.9(2) . . . . ?
B2 As1 N1 B1 -176.1(2) . . . . ?
N3 As1 N1 C10 70.4(3) . . . . ?
N4 As1 N1 C10 -38.3(4) . . . . ?
N2 As1 N1 C10 -166.2(3) . . . . ?
B1 As1 N1 C10 -168.0(4) . . . . ?
B2 As1 N1 C10 15.9(4) . . . . ?
N3 As1 N2 B1 123.7(2) . . . . ?
N4 As1 N2 B1 -127.6(2) . . . . ?
N1 As1 N2 B1 -1.8(2) . . . . ?
B2 As1 N2 B1 176.3(2) . . . . ?
N3 As1 N2 C20 -42.8(4) . . . . ?
N4 As1 N2 C20 66.0(4) . . . . ?
N1 As1 N2 C20 -168.3(3) . . . . ?
B1 As1 N2 C20 -166.4(4) . . . . ?
B2 As1 N2 C20 9.8(4) . . . . ?
N4 As1 N3 C30 166.6(3) . . . . ?
N1 As1 N3 C30 36.8(3) . . . . ?
N2 As1 N3 C30 -61.9(3) . . . . ?
B1 As1 N3 C30 -13.2(4) . . . . ?
B2 As1 N3 C30 170.6(4) . . . . ?
N4 As1 N3 B2 -4.08(19) . . . . ?
N1 As1 N3 B2 -133.8(2) . . . . ?
N2 As1 N3 B2 127.5(2) . . . . ?
B1 As1 N3 B2 176.2(2) . . . . ?
N3 As1 N4 C40 162.6(3) . . . . ?
N1 As1 N4 C40 -67.2(3) . . . . ?
N2 As1 N4 C40 34.3(4) . . . . ?
B1 As1 N4 C40 -17.7(4) . . . . ?
B2 As1 N4 C40 158.6(4) . . . . ?
N3 As1 N4 B2 4.06(19) . . . . ?
N1 As1 N4 B2 134.2(2) . . . . ?
N2 As1 N4 B2 -124.2(2) . . . . ?
B1 As1 N4 B2 -176.3(2) . . . . ?
C10 N1 B1 N2 165.6(3) . . . . ?
As1 N1 B1 N2 -2.3(2) . . . . ?
C10 N1 B1 C100 -16.8(6) . . . . ?
As1 N1 B1 C100 175.2(3) . . . . ?
C10 N1 B1 As1 167.9(4) . . . . ?
C20 N2 B1 N1 168.5(3) . . . . ?
As1 N2 B1 N1 2.3(2) . . . . ?
C20 N2 B1 C100 -9.1(6) . . . . ?
As1 N2 B1 C100 -175.3(3) . . . . ?
C20 N2 B1 As1 166.2(4) . . . . ?
N3 As1 B1 N1 93.3(3) . . . . ?
N4 As1 B1 N1 -86.2(3) . . . . ?
N2 As1 B1 N1 -177.1(3) . . . . ?
N3 As1 B1 N2 -89.6(2) . . . . ?
N4 As1 B1 N2 90.8(3) . . . . ?
N1 As1 B1 N2 177.1(3) . . . . ?
C30 N3 B2 N4 -165.5(3) . . . . ?
As1 N3 B2 N4 4.5(2) . . . . ?
C30 N3 B2 C200 -41.5(5) . . . . ?
As1 N3 B2 C200 128.5(3) . . . . ?
C30 N3 B2 Cl1 82.8(4) . . . . ?
As1 N3 B2 Cl1 -107.2(2) . . . . ?
C30 N3 B2 As1 -170.0(4) . . . . ?
C40 N4 B2 N3 -161.4(3) . . . . ?
As1 N4 B2 N3 -4.5(2) . . . . ?
C40 N4 B2 C200 75.6(5) . . . . ?
As1 N4 B2 C200 -127.5(3) . . . . ?
C40 N4 B2 Cl1 -49.9(5) . . . . ?
As1 N4 B2 Cl1 107.0(2) . . . . ?
C40 N4 B2 As1 -156.9(4) . . . . ?
N4 As1 B2 N3 173.8(3) . . . . ?
N1 As1 B2 N3 87.3(3) . . . . ?
N2 As1 B2 N3 -89.6(2) . . . . ?
N3 As1 B2 N4 -173.8(3) . . . . ?
N1 As1 B2 N4 -86.5(3) . . . . ?
N2 As1 B2 N4 96.6(2) . . . . ?
N3 As1 B2 C200 -85.7(4) . . . . ?
N4 As1 B2 C200 88.2(4) . . . . ?
N1 As1 B2 C200 1.6(5) . . . . ?
N2 As1 B2 C200 -175.2(3) . . . . ?
N3 As1 B2 Cl1 92.8(3) . . . . ?
N4 As1 B2 Cl1 -93.3(3) . . . . ?
N1 As1 B2 Cl1 -179.86(16) . . . . ?
N2 As1 B2 Cl1 3.3(3) . . . . ?
B1 N1 C10 C13 -168.4(3) . . . . ?
As1 N1 C10 C13 -5.1(4) . . . . ?
B1 N1 C10 C12 72.4(5) . . . . ?
As1 N1 C10 C12 -124.3(3) . . . . ?
B1 N1 C10 C11 -47.9(5) . . . . ?
As1 N1 C10 C11 115.4(3) . . . . ?
B1 N2 C20 C21 78.4(5) . . . . ?
As1 N2 C20 C21 -120.8(3) . . . . ?
B1 N2 C20 C23 -162.7(4) . . . . ?
As1 N2 C20 C23 -1.8(5) . . . . ?
B1 N2 C20 C22 -42.7(5) . . . . ?
As1 N2 C20 C22 118.1(3) . . . . ?
B2 N3 C30 C33 -163.3(4) . . . . ?
As1 N3 C30 C33 30.1(5) . . . . ?
B2 N3 C30 C31 74.4(5) . . . . ?
As1 N3 C30 C31 -92.3(4) . . . . ?
B2 N3 C30 C32 -43.3(5) . . . . ?
As1 N3 C30 C32 150.0(3) . . . . ?
B2 N4 C40 C41 -42.8(5) . . . . ?
As1 N4 C40 C41 167.7(3) . . . . ?
B2 N4 C40 C43 -161.9(4) . . . . ?
As1 N4 C40 C43 48.6(4) . . . . ?
B2 N4 C40 C42 78.1(5) . . . . ?
As1 N4 C40 C42 -71.4(4) . . . . ?
N1 B1 C100 C105 -69.4(5) . . . . ?
N2 B1 C100 C105 107.6(4) . . . . ?
N1 B1 C100 C101 112.6(4) . . . . ?
N2 B1 C100 C101 -70.4(5) . . . . ?
C105 C100 C101 C102 0.2(5) . . . . ?
B1 C100 C101 C102 178.3(3) . . . . ?
C100 C101 C102 C103 -0.5(6) . . . . ?
C101 C102 C103 C104 0.4(6) . . . . ?
C102 C103 C104 C105 -0.1(6) . . . . ?
C103 C104 C105 C100 -0.2(6) . . . . ?
C101 C100 C105 C104 0.1(6) . . . . ?
B1 C100 C105 C104 -178.1(4) . . . . ?
N3 B2 C200 C205 -68.4(4) . . . . ?
N4 B2 C200 C205 42.1(5) . . . . ?
Cl1 B2 C200 C205 167.5(3) . . . . ?
As1 B2 C200 C205 -13.9(6) . . . . ?
N3 B2 C200 C201 105.8(4) . . . . ?
N4 B2 C200 C201 -143.7(3) . . . . ?
Cl1 B2 C200 C201 -18.3(5) . . . . ?
As1 B2 C200 C201 160.3(3) . . . . ?
C205 C200 C201 C202 0.7(6) . . . . ?
B2 C200 C201 C202 -173.7(4) . . . . ?
C200 C201 C202 C203 0.7(6) . . . . ?
C201 C202 C203 C204 -1.5(6) . . . . ?
C202 C203 C204 C205 1.0(6) . . . . ?
C201 C200 C205 C204 -1.2(6) . . . . ?
B2 C200 C205 C204 173.4(3) . . . . ?
C203 C204 C205 C200 0.4(6) . . . . ?
